data_1517932
loop_
_publ_author_name
'Sheng, Guorong'
'Huang, Kai'
'Chi, Zhihao'
'Ding, Hualong'
'Xing, Yanpeng'
'Lu, Ping'
'Wang, Yanguang'

_publ_section_title
;
 Preparation of 3-Diazoindolin-2-imines via Cascade Reaction between
 Indoles and Sulfonylazides and Their Extensions to 2,3-Diaminoindoles and
 Imidazo[4,5-b]indoles.
;
_journal_issue 19
_journal_name_full 'Organic letters'
_journal_page_first 5096
_journal_page_last 5099
_journal_paper_doi 10.1021/ol502423k
_journal_volume 16
_journal_year 2014
_chemical_formula_moiety 'C16 H15 N3 O4 S'
_chemical_formula_sum 'C16 H15 N3 O4 S'
_chemical_formula_weight 345.37
_chemical_name_systematic
; 
 ? 
;
_space_group_IT_number 14
_symmetry_cell_setting monoclinic
_symmetry_space_group_name_Hall '-P 2ybc'
_symmetry_space_group_name_H-M 'P 1 21/c 1'
_atom_sites_solution_hydrogens geom
_atom_sites_solution_primary direct
_atom_sites_solution_secondary difmap
_audit_creation_method SHELXL-97
_cell_angle_alpha 90.00
_cell_angle_beta 110.08(2)
_cell_angle_gamma 90.00
_cell_formula_units_Z 4
_cell_length_a 10.501(2)
_cell_length_b 10.7195(15)
_cell_length_c 15.234(3)
_cell_measurement_reflns_used 2920
_cell_measurement_temperature 293(2)
_cell_measurement_theta_max 29.2334
_cell_measurement_theta_min 3.4169
_cell_volume 1610.6(5)
_computing_cell_refinement 'CrysAlis PRO (Agilent Technologies, 2011)'
_computing_data_collection 'CrysAlis PRO'
_computing_data_reduction 'CrysAlis PRO'
_computing_molecular_graphics 'OLEX2 (Dolomanov et al., 2009)'
_computing_publication_material OLEX2
_computing_structure_refinement 'SHELXL-97 (Sheldrick, 2008)'
_computing_structure_solution 'SHELXS-97 (Sheldrick, 2008)'
_diffrn_ambient_temperature 293(2)
_diffrn_detector_area_resol_mean 10.3592
_diffrn_measured_fraction_theta_full 0.998
_diffrn_measured_fraction_theta_max 0.998
_diffrn_measurement_device_type 'Xcalibur, Atlas, Gemini ultra'
_diffrn_measurement_method '\w scans'
_diffrn_radiation_monochromator graphite
_diffrn_radiation_source 'fine-focus sealed tube'
_diffrn_radiation_type MoK\a
_diffrn_radiation_wavelength 0.71073
_diffrn_reflns_av_R_equivalents 0.1246
_diffrn_reflns_av_sigmaI/netI 0.0909
_diffrn_reflns_limit_h_max 9
_diffrn_reflns_limit_h_min -12
_diffrn_reflns_limit_k_max 12
_diffrn_reflns_limit_k_min -10
_diffrn_reflns_limit_l_max 18
_diffrn_reflns_limit_l_min -14
_diffrn_reflns_number 9531
_diffrn_reflns_theta_full 25.35
_diffrn_reflns_theta_max 25.35
_diffrn_reflns_theta_min 3.42
_exptl_absorpt_coefficient_mu 0.227
_exptl_absorpt_correction_T_max 0.9392
_exptl_absorpt_correction_T_min 0.9248
_exptl_absorpt_correction_type multi-scan
_exptl_absorpt_process_details
;
CrysAlis PRO (Agilent Technologies, 2011) 
;
_exptl_crystal_colour yellow
_exptl_crystal_density_diffrn 1.424
_exptl_crystal_density_method 'not measured'
_exptl_crystal_description block
_exptl_crystal_F_000 720
_exptl_crystal_size_max 0.35
_exptl_crystal_size_mid 0.30
_exptl_crystal_size_min 0.28
_refine_diff_density_max 1.064
_refine_diff_density_min -0.677
_refine_diff_density_rms 0.208
_refine_ls_extinction_method none
_refine_ls_goodness_of_fit_ref 1.491
_refine_ls_hydrogen_treatment mixed
_refine_ls_matrix_type full
_refine_ls_number_parameters 219
_refine_ls_number_reflns 2946
_refine_ls_number_restraints 0
_refine_ls_restrained_S_all 1.491
_refine_ls_R_factor_all 0.1734
_refine_ls_R_factor_gt 0.1435
_refine_ls_shift/su_max 0.000
_refine_ls_shift/su_mean 0.000
_refine_ls_structure_factor_coef Fsqd
_refine_ls_weighting_details 'calc w=1/[\s^2^(Fo^2^)+(0.2000P)^2^+0.0000P] where P=(Fo^2^+2Fc^2^)/3'
_refine_ls_weighting_scheme calc
_refine_ls_wR_factor_gt 0.3836
_refine_ls_wR_factor_ref 0.4056
_reflns_number_gt 2080
_reflns_number_total 2946
_reflns_threshold_expression >2sigma(I)
_cod_data_source_file ol502423k_si_004.cif
_cod_data_source_block 140327_sgr2_068
_cod_original_sg_symbol_H-M 'P 21/c'
_cod_database_code 1517932

loop_
_symmetry_equiv_pos_as_xyz
'x, y, z'
'-x, y+1/2, -z+1/2'
'-x, -y, -z'
'x, -y-1/2, z-1/2'

loop_
_atom_site_label
_atom_site_type_symbol
_atom_site_fract_x
_atom_site_fract_y
_atom_site_fract_z
_atom_site_U_iso_or_equiv
_atom_site_adp_type
_atom_site_occupancy
_atom_site_symmetry_multiplicity
_atom_site_calc_flag
_atom_site_refinement_flags
S1 S 0.19153(16) 0.28196(14) 0.26978(11) 0.0488(7) Uani 1 1 d .
O1 O 0.1899(6) 0.4128(4) 0.2531(4) 0.0682(14) Uani 1 1 d .
O2 O 0.1485(5) 0.2414(5) 0.3451(3) 0.0633(13) Uani 1 1 d .
O3 O -0.1931(8) 0.1339(9) -0.1600(5) 0.123(3) Uani 1 1 d .
O4 O -0.3032(8) 0.0402(8) -0.0866(5) 0.115(3) Uani 1 1 d .
N1 N -0.2066(8) 0.1003(7) -0.0883(5) 0.0730(18) Uani 1 1 d .
N2 N 0.3350(6) 0.2274(5) 0.2727(4) 0.0556(15) Uani 1 1 d .
N3 N 0.5414(5) 0.1351(5) 0.3437(3) 0.0451(12) Uani 1 1 d .
C1 C 0.0821(6) 0.2136(5) 0.1646(5) 0.0454(14) Uani 1 1 d .
C2 C 0.1046(7) 0.2370(6) 0.0808(5) 0.0545(16) Uani 1 1 d .
H2 H 0.1818 0.2795 0.0809 0.065 Uiso 1 1 calc R
C3 C 0.0110(8) 0.1963(6) -0.0014(5) 0.0582(17) Uani 1 1 d .
H3 H 0.0244 0.2098 -0.0579 0.070 Uiso 1 1 calc R
C4 C -0.1013(7) 0.1361(6) 0.0008(4) 0.0502(16) Uani 1 1 d .
C5 C -0.1250(7) 0.1097(7) 0.0821(5) 0.0578(17) Uani 1 1 d .
H5 H -0.2026 0.0671 0.0813 0.069 Uiso 1 1 calc R
C6 C -0.0304(7) 0.1484(6) 0.1644(5) 0.0527(16) Uani 1 1 d .
H6 H -0.0425 0.1303 0.2207 0.063 Uiso 1 1 calc R
C7 C 0.4308(6) 0.1902(5) 0.3494(4) 0.0425(13) Uani 1 1 d .
C8 C 0.4457(7) 0.2025(6) 0.4524(5) 0.0537(16) Uani 1 1 d .
H8 H 0.3747 0.1534 0.4644 0.064 Uiso 1 1 calc R
C9 C 0.5802(7) 0.1426(5) 0.5005(4) 0.0467(15) Uani 1 1 d .
C10 C 0.6353(6) 0.1062(6) 0.4322(4) 0.0459(14) Uani 1 1 d .
C11 C 0.7613(7) 0.0515(6) 0.4554(5) 0.0574(16) Uani 1 1 d .
H11 H 0.7967 0.0274 0.4098 0.069 Uiso 1 1 calc R
C12 C 0.8334(7) 0.0337(6) 0.5504(5) 0.0597(18) Uani 1 1 d .
H12 H 0.9189 -0.0026 0.5682 0.072 Uiso 1 1 calc R
C13 C 0.7831(8) 0.0673(7) 0.6166(5) 0.065(2) Uani 1 1 d .
H13 H 0.8339 0.0535 0.6791 0.078 Uiso 1 1 calc R
C14 C 0.6558(8) 0.1227(6) 0.5931(5) 0.0609(19) Uani 1 1 d .
H14 H 0.6220 0.1461 0.6397 0.073 Uiso 1 1 calc R
C15 C 0.4378(9) 0.3365(7) 0.4823(6) 0.075(2) Uani 1 1 d .
H15A H 0.4422 0.3381 0.5463 0.113 Uiso 1 1 calc R
H15B H 0.3539 0.3730 0.4434 0.113 Uiso 1 1 calc R
H15C H 0.5122 0.3833 0.4761 0.113 Uiso 1 1 calc R
C16 C 0.5633(8) 0.1072(8) 0.2567(5) 0.071(2) Uani 1 1 d .
H16A H 0.6421 0.1511 0.2549 0.107 Uiso 1 1 calc R
H16B H 0.4856 0.1331 0.2050 0.107 Uiso 1 1 calc R
H16C H 0.5767 0.0191 0.2527 0.107 Uiso 1 1 calc R

loop_
_atom_site_aniso_label
_atom_site_aniso_U_11
_atom_site_aniso_U_22
_atom_site_aniso_U_33
_atom_site_aniso_U_23
_atom_site_aniso_U_13
_atom_site_aniso_U_12
S1 0.0498(11) 0.0557(11) 0.0439(10) 0.0011(6) 0.0198(8) 0.0056(6)
O1 0.076(3) 0.053(3) 0.073(3) -0.003(2) 0.023(3) 0.003(2)
O2 0.061(3) 0.086(3) 0.050(3) 0.004(2) 0.027(2) 0.008(2)
O3 0.114(6) 0.191(7) 0.052(4) -0.006(4) 0.014(4) -0.038(5)
O4 0.087(5) 0.151(7) 0.090(5) -0.023(4) 0.008(4) -0.055(4)
N1 0.077(5) 0.090(4) 0.049(4) -0.014(3) 0.017(3) -0.002(4)
N2 0.049(3) 0.076(4) 0.043(3) -0.008(2) 0.018(3) 0.003(2)
N3 0.049(3) 0.054(3) 0.030(3) -0.0006(18) 0.010(2) 0.001(2)
C1 0.047(3) 0.050(3) 0.042(3) 0.006(2) 0.019(3) 0.010(2)
C2 0.055(4) 0.065(4) 0.047(4) 0.000(3) 0.022(3) -0.006(3)
C3 0.064(4) 0.071(4) 0.046(4) 0.003(3) 0.028(3) 0.001(3)
C4 0.052(4) 0.057(3) 0.038(3) -0.005(2) 0.009(3) 0.008(3)
C5 0.055(4) 0.070(4) 0.048(4) 0.003(3) 0.017(3) -0.015(3)
C6 0.060(4) 0.061(4) 0.041(3) 0.010(3) 0.022(3) -0.003(3)
C7 0.040(3) 0.049(3) 0.038(3) 0.000(2) 0.013(2) -0.004(2)
C8 0.057(4) 0.058(4) 0.047(4) -0.012(3) 0.020(3) -0.008(3)
C9 0.057(4) 0.043(3) 0.037(3) 0.001(2) 0.012(3) -0.003(2)
C10 0.048(3) 0.054(3) 0.035(3) -0.004(2) 0.013(3) -0.004(3)
C11 0.049(4) 0.063(4) 0.058(4) 0.000(3) 0.017(3) 0.002(3)
C12 0.048(4) 0.058(4) 0.063(4) 0.007(3) 0.007(3) -0.001(3)
C13 0.067(5) 0.062(4) 0.047(4) 0.002(3) -0.003(3) -0.003(3)
C14 0.083(5) 0.060(4) 0.035(3) -0.004(3) 0.014(3) -0.001(3)
C15 0.087(6) 0.067(4) 0.065(5) -0.019(3) 0.018(4) 0.010(4)
C16 0.061(4) 0.109(5) 0.045(4) -0.004(4) 0.020(3) 0.018(4)

loop_
_atom_type_symbol
_atom_type_description
_atom_type_scat_dispersion_real
_atom_type_scat_dispersion_imag
_atom_type_scat_source
C C 0.0033 0.0016 'International Tables Vol C Tables 4.2.6.8 and 6.1.1.4'
H H 0.0000 0.0000 'International Tables Vol C Tables 4.2.6.8 and 6.1.1.4'
N N 0.0061 0.0033 'International Tables Vol C Tables 4.2.6.8 and 6.1.1.4'
O O 0.0106 0.0060 'International Tables Vol C Tables 4.2.6.8 and 6.1.1.4'
S S 0.1246 0.1234 'International Tables Vol C Tables 4.2.6.8 and 6.1.1.4'

loop_
_geom_angle_atom_site_label_1
_geom_angle_atom_site_label_2
_geom_angle_atom_site_label_3
_geom_angle
O1 S1 O2 116.9(3)
O1 S1 N2 108.5(3)
O2 S1 N2 114.7(3)
O1 S1 C1 106.3(3)
O2 S1 C1 108.1(3)
N2 S1 C1 100.7(3)
O3 N1 O4 122.7(7)
O3 N1 C4 118.1(7)
O4 N1 C4 119.2(7)
C7 N2 S1 124.1(5)
C7 N3 C10 112.0(5)
C7 N3 C16 124.5(5)
C10 N3 C16 123.5(5)
C6 C1 C2 120.3(6)
C6 C1 S1 120.1(5)
C2 C1 S1 119.3(5)
C3 C2 C1 118.9(6)
C3 C2 H2 120.5
C1 C2 H2 120.5
C4 C3 C2 119.1(6)
C4 C3 H3 120.5
C2 C3 H3 120.5
C3 C4 C5 123.3(6)
C3 C4 N1 119.0(6)
C5 C4 N1 117.7(7)
C6 C5 C4 117.6(6)
C6 C5 H5 121.2
C4 C5 H5 121.2
C5 C6 C1 120.7(6)
C5 C6 H6 119.7
C1 C6 H6 119.7
N2 C7 N3 119.6(5)
N2 C7 C8 131.6(6)
N3 C7 C8 108.8(5)
C9 C8 C15 113.6(6)
C9 C8 C7 102.3(5)
C15 C8 C7 113.2(6)
C9 C8 H8 109.2
C15 C8 H8 109.2
C7 C8 H8 109.2
C14 C9 C10 118.4(6)
C14 C9 C8 133.1(7)
C10 C9 C8 108.4(6)
C11 C10 N3 129.5(6)
C11 C10 C9 122.1(6)
N3 C10 C9 108.5(6)
C10 C11 C12 117.0(6)
C10 C11 H11 121.5
C12 C11 H11 121.5
C13 C12 C11 122.0(7)
C13 C12 H12 119.0
C11 C12 H12 119.0
C12 C13 C14 120.9(7)
C12 C13 H13 119.5
C14 C13 H13 119.5
C9 C14 C13 119.5(7)
C9 C14 H14 120.2
C13 C14 H14 120.2
C8 C15 H15A 109.5
C8 C15 H15B 109.5
H15A C15 H15B 109.5
C8 C15 H15C 109.5
H15A C15 H15C 109.5
H15B C15 H15C 109.5
N3 C16 H16A 109.5
N3 C16 H16B 109.5
H16A C16 H16B 109.5
N3 C16 H16C 109.5
H16A C16 H16C 109.5
H16B C16 H16C 109.5

loop_
_geom_bond_atom_site_label_1
_geom_bond_atom_site_label_2
_geom_bond_distance
S1 O1 1.424(5)
S1 O2 1.437(5)
S1 N2 1.603(6)
S1 C1 1.778(7)
O3 N1 1.204(10)
O4 N1 1.209(9)
N1 C4 1.477(9)
N2 C7 1.316(8)
N3 C7 1.332(8)
N3 C10 1.405(8)
N3 C16 1.451(8)
C1 C6 1.371(10)
C1 C2 1.398(9)
C2 C3 1.371(10)
C2 H2 0.9300
C3 C4 1.355(10)
C3 H3 0.9300
C4 C5 1.374(10)
C5 C6 1.370(11)
C5 H5 0.9300
C6 H6 0.9300
C7 C8 1.527(9)
C8 C9 1.495(9)
C8 C15 1.518(9)
C8 H8 0.9800
C9 C14 1.378(10)
C9 C10 1.408(10)
C10 C11 1.377(9)
C11 C12 1.397(10)
C11 H11 0.9300
C12 C13 1.338(12)
C12 H12 0.9300
C13 C14 1.392(11)
C13 H13 0.9300
C14 H14 0.9300
C15 H15A 0.9600
C15 H15B 0.9600
C15 H15C 0.9600
C16 H16A 0.9600
C16 H16B 0.9600
C16 H16C 0.9600

loop_
_geom_torsion_atom_site_label_1
_geom_torsion_atom_site_label_2
_geom_torsion_atom_site_label_3
_geom_torsion_atom_site_label_4
_geom_torsion
O1 S1 N2 C7 107.6(6)
O2 S1 N2 C7 -25.2(7)
C1 S1 N2 C7 -141.0(6)
O1 S1 C1 C6 -119.0(5)
O2 S1 C1 C6 7.3(6)
N2 S1 C1 C6 127.9(5)
O1 S1 C1 C2 54.9(6)
O2 S1 C1 C2 -178.8(5)
N2 S1 C1 C2 -58.2(5)
C6 C1 C2 C3 1.5(10)
S1 C1 C2 C3 -172.4(5)
C1 C2 C3 C4 0.8(10)
C2 C3 C4 C5 -2.1(10)
C2 C3 C4 N1 175.7(6)
O3 N1 C4 C3 -5.2(11)
O4 N1 C4 C3 175.7(8)
O3 N1 C4 C5 172.8(8)
O4 N1 C4 C5 -6.3(11)
C3 C4 C5 C6 1.0(11)
N1 C4 C5 C6 -176.9(6)
C4 C5 C6 C1 1.4(11)
C2 C1 C6 C5 -2.7(10)
S1 C1 C6 C5 171.2(5)
S1 N2 C7 N3 173.6(4)
S1 N2 C7 C8 -9.5(10)
C10 N3 C7 N2 177.5(5)
C16 N3 C7 N2 -2.7(9)
C10 N3 C7 C8 0.0(7)
C16 N3 C7 C8 179.7(6)
N2 C7 C8 C9 -178.5(6)
N3 C7 C8 C9 -1.3(6)
N2 C7 C8 C15 -55.9(9)
N3 C7 C8 C15 121.3(6)
C15 C8 C9 C14 57.1(10)
C7 C8 C9 C14 179.4(7)
C15 C8 C9 C10 -120.2(7)
C7 C8 C9 C10 2.2(6)
C7 N3 C10 C11 -178.8(6)
C16 N3 C10 C11 1.5(10)
C7 N3 C10 C9 1.5(7)
C16 N3 C10 C9 -178.3(6)
C14 C9 C10 C11 0.2(9)
C8 C9 C10 C11 177.9(6)
C14 C9 C10 N3 180.0(5)
C8 C9 C10 N3 -2.3(7)
N3 C10 C11 C12 -180.0(6)
C9 C10 C11 C12 -0.3(9)
C10 C11 C12 C13 0.4(10)
C11 C12 C13 C14 -0.4(11)
C10 C9 C14 C13 -0.2(10)
C8 C9 C14 C13 -177.3(7)
C12 C13 C14 C9 0.3(11)
